data_7153604
loop_
_publ_author_name
'Nair, Roshna V.'
'Kotmale, Amol S.'
'Dhokale, Snehal A.'
'Gawade, Rupesh L.'
'Puranik, Vedavadi G.'
'Rajamohanan, Pattuparambil R.'
'Sanjayan, Gangadhar J.'

_publ_section_title
;
 Formation of a pseudo-\b-hairpin motif utilizing the Ant-Pro reverse
 turn: consequences of stereochemical reordering.
;
_journal_issue 5
_journal_name_full 'Organic &amp; biomolecular chemistry'
_journal_page_first 774
_journal_page_last 782
_journal_paper_doi 10.1039/c3ob42016g
_journal_volume 12
_journal_year 2014
_chemical_absolute_configuration rmad
_chemical_formula_moiety 'C34 H46 Br N5 O6'
_chemical_formula_sum 'C34 H46 Br N5 O6'
_chemical_formula_weight 702.69
_chemical_melting_point 502.6(5)
_chemical_name_common foldamers
_chemical_name_systematic
; 
 ? 
;
_space_group_IT_number 19
_symmetry_cell_setting orthorhombic
_symmetry_space_group_name_Hall 'P 2ac 2ab'
_symmetry_space_group_name_H-M 'P 21 21 21'
_atom_sites_solution_hydrogens geom
_atom_sites_solution_primary direct
_atom_sites_solution_secondary difmap
_audit_creation_method SHELXL-97
_cell_angle_alpha 90.00
_cell_angle_beta 90.00
_cell_angle_gamma 90.00
_cell_formula_units_Z 4
_cell_length_a 9.6704(5)
_cell_length_b 9.8238(6)
_cell_length_c 38.263(2)
_cell_measurement_reflns_used 5048
_cell_measurement_temperature 273(2)
_cell_measurement_theta_max 20.60
_cell_measurement_theta_min 2.14
_cell_volume 3635.0(3)
_computing_cell_refinement 'Bruker SAINT'
_computing_data_collection 'Bruker APEX2'
_computing_data_reduction 'Bruker SAINT'
_computing_molecular_graphics 'Bruker SHELXTL PyMOL and PLATON'
_computing_publication_material 'Bruker SHELXTL'
_computing_structure_refinement 'SHELXL-97 (Sheldrick, 2008)'
_computing_structure_solution 'SHELXS-97 (Sheldrick, 2008)'
_diffrn_ambient_temperature 273(2)
_diffrn_measured_fraction_theta_full 0.999
_diffrn_measured_fraction_theta_max 0.999
_diffrn_measurement_device_type 'Bruker APEX-II CCD'
_diffrn_measurement_method '\f and \w scans'
_diffrn_radiation_monochromator graphite
_diffrn_radiation_source 'fine-focus sealed tube'
_diffrn_radiation_type MoK\a
_diffrn_radiation_wavelength 0.71073
_diffrn_reflns_av_R_equivalents 0.0377
_diffrn_reflns_av_sigmaI/netI 0.0342
_diffrn_reflns_limit_h_max 11
_diffrn_reflns_limit_h_min -11
_diffrn_reflns_limit_k_max 11
_diffrn_reflns_limit_k_min -11
_diffrn_reflns_limit_l_max 45
_diffrn_reflns_limit_l_min -45
_diffrn_reflns_number 46085
_diffrn_reflns_theta_full 25.00
_diffrn_reflns_theta_max 25.00
_diffrn_reflns_theta_min 2.13
_exptl_absorpt_coefficient_mu 1.179
_exptl_absorpt_correction_T_max 0.9700
_exptl_absorpt_correction_T_min 0.7492
_exptl_absorpt_correction_type multi-scan
_exptl_absorpt_process_details 'Bruker SADABS'
_exptl_crystal_colour colourless
_exptl_crystal_density_diffrn 1.280
_exptl_crystal_density_method 'not measured'
_exptl_crystal_description Plate
_exptl_crystal_F_000 1472
_exptl_crystal_size_max 0.26
_exptl_crystal_size_mid 0.21
_exptl_crystal_size_min 0.03
_refine_diff_density_max 0.449
_refine_diff_density_min -0.212
_refine_diff_density_rms 0.043
_refine_ls_abs_structure_details 'Flack H D (1983), Acta Cryst. A39, 876-881'
_refine_ls_abs_structure_Flack -0.002(10)
_refine_ls_extinction_method none
_refine_ls_goodness_of_fit_ref 1.022
_refine_ls_hydrogen_treatment constr
_refine_ls_matrix_type full
_refine_ls_number_parameters 422
_refine_ls_number_reflns 6400
_refine_ls_number_restraints 0
_refine_ls_restrained_S_all 1.022
_refine_ls_R_factor_all 0.0593
_refine_ls_R_factor_gt 0.0447
_refine_ls_shift/su_max 0.002
_refine_ls_shift/su_mean 0.000
_refine_ls_structure_factor_coef Fsqd
_refine_ls_weighting_details 'calc w=1/[\s^2^(Fo^2^)+(0.0646P)^2^+1.0843P] where P=(Fo^2^+2Fc^2^)/3'
_refine_ls_weighting_scheme calc
_refine_ls_wR_factor_gt 0.1143
_refine_ls_wR_factor_ref 0.1233
_reflns_number_gt 5166
_reflns_number_total 6400
_reflns_threshold_expression >2sigma(I)
_cod_data_source_file c3ob42016g.txt
_cod_data_source_block C34H46BrN5O6compound5
_cod_depositor_comments
;
The following automatic conversions were performed:

'_chemical_melting_point' value '229-230 degree centigrade' was
changed to '502.6(5)' - it was converted from degrees Celsius(C) to
Kelvins(K), the average value was taken and precision was
estimated.

'_symmetry_cell_setting' value 'Orthorhombic' changed to
'orthorhombic' according to
/usr/data/users/saulius/automatic-downloads/current/RSC/lib/dictionaries/cif_core.dic
dictionary named 'cif_core.dic' version 2.4.2 from 2011-04-26.

Automatic conversion script
Id: cif_fix_values 2281 2013-09-26 08:29:07Z andrius 
;
_cod_original_cell_volume 3634.9(3)
_cod_original_sg_symbol_H-M P2(1)2(1)2(1)
_cod_database_code 7153604

loop_
_symmetry_equiv_pos_as_xyz
'x, y, z'
'-x+1/2, -y, z+1/2'
'-x, y+1/2, -z+1/2'
'x+1/2, -y+1/2, -z'

loop_
_atom_site_label
_atom_site_type_symbol
_atom_site_fract_x
_atom_site_fract_y
_atom_site_fract_z
_atom_site_U_iso_or_equiv
_atom_site_adp_type
_atom_site_occupancy
_atom_site_symmetry_multiplicity
_atom_site_calc_flag
_atom_site_refinement_flags
Br Br 0.88310(6) 1.39296(6) 1.000631(14) 0.1116(2) Uani 1 1 d .
O1 O 0.3976(2) 0.7016(3) 0.91648(7) 0.0739(7) Uani 1 1 d .
O2 O 0.6013(2) 0.7936(3) 0.89865(6) 0.0603(6) Uani 1 1 d .
O3 O 0.27622(19) 0.9108(3) 0.80671(5) 0.0534(5) Uani 1 1 d .
O4 O 0.7701(3) 0.8469(3) 0.73771(8) 0.0734(7) Uani 1 1 d .
O5 O 0.7634(2) 0.9227(2) 0.82179(6) 0.0570(6) Uani 1 1 d .
O6 O 1.1152(2) 0.8689(3) 0.89330(7) 0.0758(7) Uani 1 1 d .
N1 N 0.3971(2) 0.8441(2) 0.87212(6) 0.0436(5) Uani 1 1 d .
H1 H 0.3131 0.8172 0.8696 0.052 Uiso 1 1 calc R
N2 N 0.4944(2) 0.9665(3) 0.78852(6) 0.0432(6) Uani 1 1 d .
H2 H 0.5793 0.9634 0.7952 0.052 Uiso 1 1 calc R
N3 N 0.8007(3) 1.0557(3) 0.76046(7) 0.0488(6) Uani 1 1 d .
N4 N 0.9809(2) 0.8426(3) 0.82343(6) 0.0472(6) Uani 1 1 d .
H4 H 1.0610 0.8413 0.8136 0.057 Uiso 1 1 calc R
N5 N 0.8884(2) 0.9049(3) 0.90301(6) 0.0524(6) Uani 1 1 d .
H5 H 0.8079 0.8717 0.8987 0.063 Uiso 1 1 calc R
C1 C 0.4769(3) 0.7831(3) 0.89589(8) 0.0444(7) Uani 1 1 d .
C2 C 0.4479(3) 0.9542(3) 0.85051(7) 0.0453(7) Uani 1 1 d .
H2A H 0.5492 0.9560 0.8511 0.054 Uiso 1 1 calc R
C3 C 0.3877(5) 1.0980(4) 0.86333(9) 0.0745(10) Uani 1 1 d .
H3 H 0.2873 1.0961 0.8599 0.089 Uiso 1 1 calc R
C4 C 0.4141(6) 1.1202(5) 0.90095(11) 0.0979(15) Uani 1 1 d .
H4A H 0.5110 1.1361 0.9046 0.147 Uiso 1 1 calc R
H4B H 0.3860 1.0411 0.9139 0.147 Uiso 1 1 calc R
H4C H 0.3624 1.1978 0.9088 0.147 Uiso 1 1 calc R
C5 C 0.4443(8) 1.2115(5) 0.84151(15) 0.129(2) Uani 1 1 d .
H5A H 0.4044 1.2962 0.8489 0.194 Uiso 1 1 calc R
H5B H 0.4219 1.1958 0.8174 0.194 Uiso 1 1 calc R
H5C H 0.5430 1.2154 0.8442 0.194 Uiso 1 1 calc R
C6 C 0.3985(3) 0.9379(3) 0.81308(7) 0.0412(6) Uani 1 1 d .
C7 C 0.4714(3) 1.0013(3) 0.75280(7) 0.0399(6) Uani 1 1 d .
C8 C 0.5848(3) 1.0063(3) 0.73034(7) 0.0431(7) Uani 1 1 d .
C9 C 0.5667(4) 1.0489(4) 0.69612(9) 0.0615(9) Uani 1 1 d .
H9 H 0.6419 1.0509 0.6810 0.074 Uiso 1 1 calc R
C10 C 0.4373(4) 1.0886(4) 0.68426(9) 0.0677(10) Uani 1 1 d .
H10 H 0.4255 1.1174 0.6613 0.081 Uiso 1 1 calc R
C11 C 0.3269(4) 1.0850(4) 0.70666(9) 0.0617(9) Uani 1 1 d .
H11 H 0.2402 1.1122 0.6988 0.074 Uiso 1 1 calc R
C12 C 0.3424(3) 1.0416(3) 0.74064(8) 0.0519(8) Uani 1 1 d .
H12 H 0.2663 1.0392 0.7555 0.062 Uiso 1 1 calc R
C13 C 0.7259(3) 0.9628(3) 0.74266(8) 0.0455(7) Uani 1 1 d .
C14 C 0.9242(3) 1.0141(3) 0.78001(9) 0.0542(8) Uani 1 1 d .
H14 H 0.9907 0.9686 0.7646 0.065 Uiso 1 1 calc R
C15 C 0.9828(4) 1.1488(4) 0.79349(14) 0.0903(14) Uani 1 1 d .
H15A H 1.0221 1.1377 0.8166 0.108 Uiso 1 1 calc R
H15B H 1.0536 1.1832 0.7779 0.108 Uiso 1 1 calc R
C16 C 0.8641(5) 1.2403(4) 0.79440(17) 0.1082(19) Uani 1 1 d .
H16A H 0.8942 1.3333 0.7906 0.130 Uiso 1 1 calc R
H16B H 0.8195 1.2355 0.8171 0.130 Uiso 1 1 calc R
C17 C 0.7643(4) 1.1991(3) 0.76641(10) 0.0622(9) Uani 1 1 d .
H17A H 0.6694 1.2081 0.7743 0.075 Uiso 1 1 calc R
H17B H 0.7771 1.2528 0.7454 0.075 Uiso 1 1 calc R
C18 C 0.8824(3) 0.9213(3) 0.80982(8) 0.0449(7) Uani 1 1 d .
C19 C 0.9577(3) 0.7585(3) 0.85446(8) 0.0476(7) Uani 1 1 d .
H19 H 0.8595 0.7343 0.8558 0.057 Uiso 1 1 calc R
C20 C 1.0433(3) 0.6290(3) 0.85253(9) 0.0559(8) Uani 1 1 d .
H20A H 1.0240 0.5845 0.8304 0.067 Uiso 1 1 calc R
H20B H 1.1403 0.6540 0.8525 0.067 Uiso 1 1 calc R
C21 C 1.0196(5) 0.5271(5) 0.88161(12) 0.0819(12) Uani 1 1 d .
H21 H 1.0428 0.5732 0.9036 0.098 Uiso 1 1 calc R
C22 C 1.1205(6) 0.4072(6) 0.87782(17) 0.128(2) Uani 1 1 d .
H22A H 1.1092 0.3462 0.8972 0.191 Uiso 1 1 calc R
H22B H 1.2137 0.4409 0.8774 0.191 Uiso 1 1 calc R
H22C H 1.1016 0.3596 0.8564 0.191 Uiso 1 1 calc R
C23 C 0.8756(6) 0.4778(7) 0.88511(19) 0.136(2) Uani 1 1 d .
H23A H 0.8166 0.5522 0.8916 0.204 Uiso 1 1 calc R
H23B H 0.8717 0.4086 0.9028 0.204 Uiso 1 1 calc R
H23C H 0.8453 0.4406 0.8632 0.204 Uiso 1 1 calc R
C24 C 0.9953(3) 0.8481(3) 0.88596(8) 0.0498(8) Uani 1 1 d .
C25 C 0.8933(3) 1.0128(3) 0.92720(7) 0.0500(7) Uani 1 1 d .
C26 C 1.0140(4) 1.0687(5) 0.93970(10) 0.0752(12) Uani 1 1 d .
H26 H 1.0987 1.0308 0.9335 0.090 Uiso 1 1 calc R
C27 C 1.0096(4) 1.1820(5) 0.96166(10) 0.0786(12) Uani 1 1 d .
H27 H 1.0915 1.2206 0.9697 0.094 Uiso 1 1 calc R
C28 C 0.8863(4) 1.2360(4) 0.97136(9) 0.0662(10) Uani 1 1 d .
C29 C 0.7649(4) 1.1779(4) 0.96042(10) 0.0676(10) Uani 1 1 d .
H29 H 0.6805 1.2138 0.9676 0.081 Uiso 1 1 calc R
C30 C 0.7689(3) 1.0666(4) 0.93887(10) 0.0611(9) Uani 1 1 d .
H30 H 0.6864 1.0262 0.9319 0.073 Uiso 1 1 calc R
C31 C 0.4472(4) 0.6350(4) 0.94785(9) 0.0691(10) Uani 1 1 d .
C32 C 0.3191(6) 0.5716(8) 0.96314(16) 0.145(3) Uani 1 1 d .
H32A H 0.2483 0.6396 0.9654 0.218 Uiso 1 1 calc R
H32B H 0.3400 0.5345 0.9857 0.218 Uiso 1 1 calc R
H32C H 0.2871 0.5002 0.9480 0.218 Uiso 1 1 calc R
C33 C 0.5453(8) 0.5265(7) 0.93859(18) 0.153(3) Uani 1 1 d .
H33A H 0.5012 0.4630 0.9231 0.230 Uiso 1 1 calc R
H33B H 0.5744 0.4801 0.9594 0.230 Uiso 1 1 calc R
H33C H 0.6243 0.5655 0.9272 0.230 Uiso 1 1 calc R
C34 C 0.5112(11) 0.7365(8) 0.97163(14) 0.197(5) Uani 1 1 d .
H34A H 0.6024 0.7584 0.9634 0.296 Uiso 1 1 calc R
H34B H 0.5170 0.6993 0.9948 0.296 Uiso 1 1 calc R
H34C H 0.4557 0.8175 0.9720 0.296 Uiso 1 1 calc R

loop_
_atom_site_aniso_label
_atom_site_aniso_U_11
_atom_site_aniso_U_22
_atom_site_aniso_U_33
_atom_site_aniso_U_23
_atom_site_aniso_U_13
_atom_site_aniso_U_12
Br 0.1148(4) 0.1099(4) 0.1100(4) -0.0546(3) -0.0168(3) 0.0068(3)
O1 0.0459(12) 0.0997(19) 0.0762(16) 0.0454(14) -0.0024(12) -0.0043(14)
O2 0.0349(11) 0.0790(15) 0.0669(14) 0.0134(12) -0.0063(11) 0.0004(11)
O3 0.0332(10) 0.0765(15) 0.0505(12) 0.0071(12) 0.0020(9) -0.0061(10)
O4 0.0642(15) 0.0581(16) 0.0979(19) -0.0160(14) 0.0056(14) 0.0114(13)
O5 0.0366(11) 0.0712(15) 0.0632(14) 0.0133(12) 0.0076(10) 0.0066(10)
O6 0.0291(11) 0.114(2) 0.0837(16) -0.0338(15) -0.0001(11) -0.0008(13)
N1 0.0292(11) 0.0568(14) 0.0446(13) 0.0086(11) 0.0018(10) -0.0013(11)
N2 0.0309(12) 0.0585(15) 0.0403(13) 0.0090(12) 0.0016(10) 0.0036(11)
N3 0.0433(14) 0.0424(14) 0.0608(16) 0.0074(12) 0.0000(12) 0.0007(11)
N4 0.0314(12) 0.0591(16) 0.0512(14) 0.0063(12) 0.0056(11) 0.0043(11)
N5 0.0287(11) 0.0704(17) 0.0581(15) -0.0122(13) 0.0033(11) -0.0030(13)
C1 0.0387(17) 0.0492(17) 0.0453(16) 0.0004(14) 0.0050(13) -0.0009(14)
C2 0.0395(15) 0.0518(17) 0.0446(16) 0.0007(13) 0.0044(13) -0.0030(13)
C3 0.104(3) 0.067(2) 0.053(2) -0.0035(17) 0.006(2) -0.012(2)
C4 0.114(4) 0.094(3) 0.085(3) -0.024(3) -0.020(3) 0.028(3)
C5 0.210(7) 0.055(3) 0.123(4) -0.003(3) 0.057(5) -0.002(3)
C6 0.0379(15) 0.0408(15) 0.0449(15) 0.0044(12) 0.0035(13) 0.0041(12)
C7 0.0393(15) 0.0394(15) 0.0409(15) 0.0048(13) 0.0010(13) -0.0007(12)
C8 0.0464(16) 0.0392(15) 0.0437(16) 0.0017(12) 0.0049(13) -0.0044(13)
C9 0.070(2) 0.067(2) 0.0478(19) 0.0062(16) 0.0116(16) -0.0096(18)
C10 0.074(2) 0.077(2) 0.0527(19) 0.0183(18) -0.0125(18) -0.007(2)
C11 0.057(2) 0.062(2) 0.066(2) 0.0187(18) -0.0115(17) -0.0021(17)
C12 0.0434(16) 0.0593(19) 0.0531(18) 0.0111(15) -0.0011(14) 0.0011(14)
C13 0.0439(16) 0.0451(18) 0.0475(17) 0.0054(14) 0.0138(14) 0.0020(14)
C14 0.0357(16) 0.0545(19) 0.072(2) 0.0111(16) 0.0052(14) -0.0010(14)
C15 0.066(3) 0.068(3) 0.137(4) 0.026(3) -0.030(3) -0.025(2)
C16 0.100(4) 0.059(3) 0.165(5) -0.017(3) -0.057(4) -0.003(2)
C17 0.058(2) 0.0452(18) 0.083(2) 0.0049(17) -0.0101(18) -0.0028(16)
C18 0.0316(14) 0.0488(17) 0.0543(17) -0.0053(14) 0.0008(14) -0.0001(13)
C19 0.0324(14) 0.0625(19) 0.0478(17) 0.0014(15) -0.0006(13) 0.0009(13)
C20 0.0491(17) 0.060(2) 0.0587(19) 0.0001(16) -0.0003(15) 0.0044(15)
C21 0.078(3) 0.075(3) 0.093(3) 0.015(2) 0.005(2) 0.016(2)
C22 0.127(4) 0.095(4) 0.160(5) 0.049(4) 0.015(4) 0.046(4)
C23 0.112(4) 0.118(5) 0.177(6) 0.065(4) 0.026(4) -0.005(4)
C24 0.0333(16) 0.065(2) 0.0513(18) -0.0008(15) 0.0005(13) 0.0002(14)
C25 0.0385(16) 0.068(2) 0.0433(16) -0.0018(14) -0.0031(13) -0.0038(16)
C26 0.0433(18) 0.110(3) 0.072(2) -0.030(2) -0.0010(17) -0.004(2)
C27 0.061(2) 0.105(3) 0.069(2) -0.026(2) -0.0032(19) -0.014(2)
C28 0.078(3) 0.073(2) 0.0483(19) -0.0105(16) -0.0069(19) 0.001(2)
C29 0.051(2) 0.080(3) 0.072(2) -0.016(2) -0.0037(17) 0.0143(19)
C30 0.0411(17) 0.072(2) 0.070(2) -0.012(2) -0.0059(16) 0.0040(16)
C31 0.074(2) 0.076(2) 0.058(2) 0.0251(19) -0.0071(18) 0.000(2)
C32 0.116(4) 0.197(7) 0.122(4) 0.097(5) 0.024(4) -0.003(5)
C33 0.167(6) 0.114(5) 0.179(6) 0.065(4) 0.029(5) 0.067(5)
C34 0.385(14) 0.143(6) 0.064(3) 0.008(3) -0.036(5) -0.101(8)

loop_
_atom_type_symbol
_atom_type_description
_atom_type_scat_dispersion_real
_atom_type_scat_dispersion_imag
_atom_type_scat_source
C C 0.0033 0.0016 'International Tables Vol C Tables 4.2.6.8 and 6.1.1.4'
H H 0.0000 0.0000 'International Tables Vol C Tables 4.2.6.8 and 6.1.1.4'
N N 0.0061 0.0033 'International Tables Vol C Tables 4.2.6.8 and 6.1.1.4'
O O 0.0106 0.0060 'International Tables Vol C Tables 4.2.6.8 and 6.1.1.4'
Br Br -0.2901 2.4595 'International Tables Vol C Tables 4.2.6.8 and 6.1.1.4'

loop_
_geom_angle_atom_site_label_1
_geom_angle_atom_site_label_2
_geom_angle_atom_site_label_3
_geom_angle
C1 O1 C31 124.0(3)
C1 N1 C2 121.9(2)
C1 N1 H1 119.0
C2 N1 H1 119.0
C6 N2 C7 127.6(2)
C6 N2 H2 116.2
C7 N2 H2 116.2
C13 N3 C14 120.3(3)
C13 N3 C17 126.7(3)
C14 N3 C17 112.5(3)
C18 N4 C19 122.3(2)
C18 N4 H4 118.8
C19 N4 H4 118.8
C24 N5 C25 127.3(3)
C24 N5 H5 116.4
C25 N5 H5 116.4
O2 C1 N1 126.5(3)
O2 C1 O1 124.0(3)
N1 C1 O1 109.4(2)
N1 C2 C6 110.7(2)
N1 C2 C3 111.1(2)
C6 C2 C3 105.5(2)
N1 C2 H2A 109.8
C6 C2 H2A 109.8
C3 C2 H2A 109.8
C4 C3 C5 111.7(4)
C4 C3 C2 111.4(3)
C5 C3 C2 110.7(3)
C4 C3 H3 107.6
C5 C3 H3 107.6
C2 C3 H3 107.6
C3 C4 H4A 109.5
C3 C4 H4B 109.5
H4A C4 H4B 109.5
C3 C4 H4C 109.5
H4A C4 H4C 109.5
H4B C4 H4C 109.5
C3 C5 H5A 109.5
C3 C5 H5B 109.5
H5A C5 H5B 109.5
C3 C5 H5C 109.5
H5A C5 H5C 109.5
H5B C5 H5C 109.5
O3 C6 N2 124.4(3)
O3 C6 C2 120.6(2)
N2 C6 C2 114.7(2)
C12 C7 C8 119.3(3)
C12 C7 N2 122.0(3)
C8 C7 N2 118.5(2)
C9 C8 C7 119.6(3)
C9 C8 C13 119.8(3)
C7 C8 C13 120.6(2)
C8 C9 C10 120.5(3)
C8 C9 H9 119.7
C10 C9 H9 119.7
C11 C10 C9 119.4(3)
C11 C10 H10 120.3
C9 C10 H10 120.3
C10 C11 C12 121.0(3)
C10 C11 H11 119.5
C12 C11 H11 119.5
C11 C12 C7 120.2(3)
C11 C12 H12 119.9
C7 C12 H12 119.9
O4 C13 N3 121.1(3)
O4 C13 C8 121.9(3)
N3 C13 C8 116.9(3)
N3 C14 C18 109.5(2)
N3 C14 C15 103.4(3)
C18 C14 C15 111.4(3)
N3 C14 H14 110.7
C18 C14 H14 110.7
C15 C14 H14 110.7
C16 C15 C14 104.5(3)
C16 C15 H15A 110.9
C14 C15 H15A 110.9
C16 C15 H15B 110.9
C14 C15 H15B 110.9
H15A C15 H15B 108.9
C15 C16 C17 108.8(4)
C15 C16 H16A 109.9
C17 C16 H16A 109.9
C15 C16 H16B 109.9
C17 C16 H16B 109.9
H16A C16 H16B 108.3
N3 C17 C16 102.5(3)
N3 C17 H17A 111.3
C16 C17 H17A 111.3
N3 C17 H17B 111.3
C16 C17 H17B 111.3
H17A C17 H17B 109.2
O5 C18 N4 121.8(3)
O5 C18 C14 121.3(3)
N4 C18 C14 116.9(2)
N4 C19 C20 110.5(2)
N4 C19 C24 106.0(2)
C20 C19 C24 112.9(3)
N4 C19 H19 109.1
C20 C19 H19 109.1
C24 C19 H19 109.1
C21 C20 C19 115.8(3)
C21 C20 H20A 108.3
C19 C20 H20A 108.3
C21 C20 H20B 108.3
C19 C20 H20B 108.3
H20A C20 H20B 107.4
C23 C21 C20 115.2(4)
C23 C21 C22 110.8(5)
C20 C21 C22 109.9(4)
C23 C21 H21 106.8
C20 C21 H21 106.8
C22 C21 H21 106.8
C21 C22 H22A 109.5
C21 C22 H22B 109.5
H22A C22 H22B 109.5
C21 C22 H22C 109.5
H22A C22 H22C 109.5
H22B C22 H22C 109.5
C21 C23 H23A 109.5
C21 C23 H23B 109.5
H23A C23 H23B 109.5
C21 C23 H23C 109.5
H23A C23 H23C 109.5
H23B C23 H23C 109.5
O6 C24 N5 123.7(3)
O6 C24 C19 120.3(3)
N5 C24 C19 115.9(3)
C26 C25 C30 118.2(3)
C26 C25 N5 123.9(3)
C30 C25 N5 118.0(3)
C25 C26 C27 120.1(3)
C25 C26 H26 119.9
C27 C26 H26 119.9
C28 C27 C26 120.2(4)
C28 C27 H27 119.9
C26 C27 H27 119.9
C27 C28 C29 120.5(3)
C27 C28 Br 119.4(3)
C29 C28 Br 120.2(3)
C30 C29 C28 119.5(3)
C30 C29 H29 120.3
C28 C29 H29 120.3
C29 C30 C25 121.5(3)
C29 C30 H30 119.3
C25 C30 H30 119.3
O1 C31 C33 110.0(4)
O1 C31 C34 110.0(4)
C33 C31 C34 111.5(6)
O1 C31 C32 103.6(3)
C33 C31 C32 108.9(5)
C34 C31 C32 112.5(5)
C31 C32 H32A 109.5
C31 C32 H32B 109.5
H32A C32 H32B 109.5
C31 C32 H32C 109.5
H32A C32 H32C 109.5
H32B C32 H32C 109.5
C31 C33 H33A 109.5
C31 C33 H33B 109.5
H33A C33 H33B 109.5
C31 C33 H33C 109.5
H33A C33 H33C 109.5
H33B C33 H33C 109.5
C31 C34 H34A 109.5
C31 C34 H34B 109.5
H34A C34 H34B 109.5
C31 C34 H34C 109.5
H34A C34 H34C 109.5
H34B C34 H34C 109.5

loop_
_geom_bond_atom_site_label_1
_geom_bond_atom_site_label_2
_geom_bond_distance
Br C28 1.906(3)
O1 C1 1.360(4)
O1 C31 1.449(4)
O2 C1 1.212(3)
O3 C6 1.236(3)
O4 C13 1.231(4)
O5 C18 1.238(3)
O6 C24 1.211(4)
N1 C1 1.335(4)
N1 C2 1.447(4)
N1 H1 0.8600
N2 C6 1.350(4)
N2 C7 1.426(4)
N2 H2 0.8600
N3 C13 1.349(4)
N3 C14 1.467(4)
N3 C17 1.469(4)
N4 C18 1.333(4)
N4 C19 1.464(4)
N4 H4 0.8600
N5 C24 1.344(4)
N5 C25 1.408(4)
N5 H5 0.8600
C2 C6 1.518(4)
C2 C3 1.605(5)
C2 H2A 0.9800
C3 C4 1.478(5)
C3 C5 1.497(6)
C3 H3 0.9800
C4 H4A 0.9600
C4 H4B 0.9600
C4 H4C 0.9600
C5 H5A 0.9600
C5 H5B 0.9600
C5 H5C 0.9600
C7 C12 1.389(4)
C7 C8 1.394(4)
C8 C9 1.386(4)
C8 C13 1.505(4)
C9 C10 1.388(5)
C9 H9 0.9300
C10 C11 1.369(5)
C10 H10 0.9300
C11 C12 1.376(5)
C11 H11 0.9300
C12 H12 0.9300
C14 C18 1.515(4)
C14 C15 1.529(5)
C14 H14 0.9800
C15 C16 1.459(6)
C15 H15A 0.9700
C15 H15B 0.9700
C16 C17 1.497(6)
C16 H16A 0.9700
C16 H16B 0.9700
C17 H17A 0.9700
C17 H17B 0.9700
C19 C20 1.520(4)
C19 C24 1.536(4)
C19 H19 0.9800
C20 C21 1.514(5)
C20 H20A 0.9700
C20 H20B 0.9700
C21 C23 1.480(7)
C21 C22 1.536(6)
C21 H21 0.9800
C22 H22A 0.9600
C22 H22B 0.9600
C22 H22C 0.9600
C23 H23A 0.9600
C23 H23B 0.9600
C23 H23C 0.9600
C25 C26 1.376(5)
C25 C30 1.388(5)
C26 C27 1.395(6)
C26 H26 0.9300
C27 C28 1.357(6)
C27 H27 0.9300
C28 C29 1.370(5)
C29 C30 1.370(5)
C29 H29 0.9300
C30 H30 0.9300
C31 C33 1.470(7)
C31 C34 1.485(7)
C31 C32 1.506(7)
C32 H32A 0.9600
C32 H32B 0.9600
C32 H32C 0.9600
C33 H33A 0.9600
C33 H33B 0.9600
C33 H33C 0.9600
C34 H34A 0.9600
C34 H34B 0.9600
C34 H34C 0.9600

loop_
_geom_torsion_atom_site_label_1
_geom_torsion_atom_site_label_2
_geom_torsion_atom_site_label_3
_geom_torsion_atom_site_label_4
_geom_torsion
C2 N1 C1 O2 -12.9(5)
C2 N1 C1 O1 169.1(3)
C31 O1 C1 O2 10.8(6)
C31 O1 C1 N1 -171.2(3)
C1 N1 C2 C6 138.1(3)
C1 N1 C2 C3 -105.1(3)
N1 C2 C3 C4 53.3(5)
C6 C2 C3 C4 173.3(4)
N1 C2 C3 C5 178.2(4)
C6 C2 C3 C5 -61.8(5)
C7 N2 C6 O3 15.3(5)
C7 N2 C6 C2 -159.1(3)
N1 C2 C6 O3 46.6(4)
C3 C2 C6 O3 -73.7(3)
N1 C2 C6 N2 -138.7(2)
C3 C2 C6 N2 101.0(3)
C6 N2 C7 C12 15.7(5)
C6 N2 C7 C8 -170.1(3)
C12 C7 C8 C9 -1.2(5)
N2 C7 C8 C9 -175.6(3)
C12 C7 C8 C13 -179.7(3)
N2 C7 C8 C13 5.9(4)
C7 C8 C9 C10 1.1(5)
C13 C8 C9 C10 179.6(3)
C8 C9 C10 C11 -0.2(6)
C9 C10 C11 C12 -0.5(6)
C10 C11 C12 C7 0.4(6)
C8 C7 C12 C11 0.5(5)
N2 C7 C12 C11 174.7(3)
C14 N3 C13 O4 -11.7(4)
C17 N3 C13 O4 176.1(3)
C14 N3 C13 C8 166.3(3)
C17 N3 C13 C8 -5.9(4)
C9 C8 C13 O4 -83.4(4)
C7 C8 C13 O4 95.2(4)
C9 C8 C13 N3 98.6(4)
C7 C8 C13 N3 -82.8(3)
C13 N3 C14 C18 -65.4(4)
C17 N3 C14 C18 107.9(3)
C13 N3 C14 C15 175.7(3)
C17 N3 C14 C15 -11.0(4)
N3 C14 C15 C16 24.3(5)
C18 C14 C15 C16 -93.2(4)
C14 C15 C16 C17 -29.8(6)
C13 N3 C17 C16 166.4(4)
C14 N3 C17 C16 -6.4(4)
C15 C16 C17 N3 22.6(5)
C19 N4 C18 O5 -3.4(4)
C19 N4 C18 C14 173.9(3)
N3 C14 C18 O5 -22.4(4)
C15 C14 C18 O5 91.4(4)
N3 C14 C18 N4 160.3(3)
C15 C14 C18 N4 -85.9(4)
C18 N4 C19 C20 147.7(3)
C18 N4 C19 C24 -89.7(3)
N4 C19 C20 C21 -175.0(3)
C24 C19 C20 C21 66.5(4)
C19 C20 C21 C23 58.3(6)
C19 C20 C21 C22 -175.7(4)
C25 N5 C24 O6 12.0(5)
C25 N5 C24 C19 -164.8(3)
N4 C19 C24 O6 -76.5(4)
C20 C19 C24 O6 44.6(4)
N4 C19 C24 N5 100.4(3)
C20 C19 C24 N5 -138.5(3)
C24 N5 C25 C26 -6.6(5)
C24 N5 C25 C30 172.8(3)
C30 C25 C26 C27 -4.2(6)
N5 C25 C26 C27 175.3(4)
C25 C26 C27 C28 1.3(7)
C26 C27 C28 C29 1.6(7)
C26 C27 C28 Br -178.8(3)
C27 C28 C29 C30 -1.5(6)
Br C28 C29 C30 178.8(3)
C28 C29 C30 C25 -1.5(6)
C26 C25 C30 C29 4.3(5)
N5 C25 C30 C29 -175.2(3)
C1 O1 C31 C33 -69.9(5)
C1 O1 C31 C34 53.2(6)
C1 O1 C31 C32 173.7(4)
